data_7212439
loop_
_publ_author_name
'Brondel, Nicolas'
'Moynihan, Eamonn J. A.'
'Lehane, K. Niamh'
'Eccles, Kevin S.'
'Elcoate, Curtis J.'
'Coles, Simon J.'
'Lawrence, Simon E.'
'Maguire, Anita R.'

_publ_section_title
;
 Does intermolecular S&#xE001;O&#x22EF;H--C--S&#xE001;O hydrogen bonding
 in sulfoxides and sulfones provide a robust supramolecular synthon in the
 solid state?
;
_journal_issue 10
_journal_name_full CrystEngComm
_journal_page_first 2910
_journal_paper_doi 10.1039/c000371a
_journal_volume 12
_journal_year 2010
_chemical_absolute_configuration ad
_chemical_formula_moiety 'C14 H12 F2 O2 S'
_chemical_formula_sum 'C14 H12 F2 O2 S'
_chemical_formula_weight 282.30
_space_group_IT_number 9
_symmetry_cell_setting monoclinic
_symmetry_space_group_name_Hall 'C -2yc'
_symmetry_space_group_name_H-M 'C 1 c 1'
_atom_sites_solution_hydrogens geom
_atom_sites_solution_primary direct
_atom_sites_solution_secondary difmap
_audit_creation_method 'APEX2 v2009.7-0'
_cell_angle_alpha 90
_cell_angle_beta 109.308(2)
_cell_angle_gamma 90
_cell_formula_units_Z 8
_cell_length_a 16.3313(11)
_cell_length_b 19.8342(14)
_cell_length_c 8.2586(5)
_cell_measurement_reflns_used 9970
_cell_measurement_temperature 100.(2)
_cell_measurement_theta_max 27.9088
_cell_measurement_theta_min 3.3245
_cell_volume 2524.6(3)
_computing_cell_refinement 'SAINT V7.60A (Bruker AXS, 2008)'
_computing_data_collection 'Bruker Instrument Service v2009, 3, 0, 0'
_computing_data_reduction 'SAINT V7.60A (Bruker AXS, 2008)'
_computing_molecular_graphics 'PLATON (Spek, 2002)'
_computing_publication_material 'SHELXL--97; PLATON'
_computing_structure_refinement 'SHELXL-97 (Sheldrick, 2008)'
_computing_structure_solution 'SHELXS-97 (Sheldrick, 2008)'
_diffrn_ambient_temperature 100.(2)
_diffrn_detector_area_resol_mean 8.3333
_diffrn_measured_fraction_theta_full 0.997
_diffrn_measured_fraction_theta_max 0.997
_diffrn_measurement_device_type 'Bruker APEX DUO'
_diffrn_measurement_method '\w and \f scans'
_diffrn_radiation_monochromator graphite
_diffrn_radiation_source 'fine-focus sealed tube'
_diffrn_radiation_type MoK\a
_diffrn_radiation_wavelength 0.71073
_diffrn_reflns_av_R_equivalents 0.0276
_diffrn_reflns_av_sigmaI/netI 0.0251
_diffrn_reflns_limit_h_max 21
_diffrn_reflns_limit_h_min -21
_diffrn_reflns_limit_k_max 26
_diffrn_reflns_limit_k_min -26
_diffrn_reflns_limit_l_max 10
_diffrn_reflns_limit_l_min -10
_diffrn_reflns_number 21292
_diffrn_reflns_theta_full 27.98
_diffrn_reflns_theta_max 27.98
_diffrn_reflns_theta_min 1.67
_exptl_absorpt_coefficient_mu 0.275
_exptl_absorpt_correction_T_max 0.7456
_exptl_absorpt_correction_T_min 0.6277
_exptl_absorpt_correction_type multi-scan
_exptl_absorpt_process_details 'Sadabs Version 2008/1'
_exptl_crystal_colour colourless
_exptl_crystal_density_diffrn 1.485
_exptl_crystal_density_method 'not measured'
_exptl_crystal_description block
_exptl_crystal_F_000 1168
_exptl_crystal_size_max 0.55
_exptl_crystal_size_mid 0.42
_exptl_crystal_size_min 0.20
_refine_diff_density_max 0.258
_refine_diff_density_min -0.200
_refine_ls_abs_structure_details 'Flack H D (1983), Acta Cryst. A39, 876-881'
_refine_ls_abs_structure_Flack 0.02(3)
_refine_ls_extinction_method none
_refine_ls_goodness_of_fit_ref 1.036
_refine_ls_hydrogen_treatment constr
_refine_ls_matrix_type full
_refine_ls_number_parameters 345
_refine_ls_number_reflns 6027
_refine_ls_number_restraints 2
_refine_ls_restrained_S_all 1.036
_refine_ls_R_factor_all 0.0259
_refine_ls_R_factor_gt 0.0249
_refine_ls_shift/su_max 0.006
_refine_ls_shift/su_mean 0.000
_refine_ls_structure_factor_coef Fsqd
_refine_ls_weighting_details 'calc w=1/[\s^2^(Fo^2^)+(0.0380P)^2^+0.9919P] where P=(Fo^2^+2Fc^2^)/3'
_refine_ls_weighting_scheme calc
_refine_ls_wR_factor_gt 0.0662
_refine_ls_wR_factor_ref 0.0670
_reflns_number_gt 5865
_reflns_number_total 6027
_reflns_threshold_expression >2sigma(I)
_cod_data_source_file c000371a.txt
_cod_data_source_block compound_10
_cod_original_sg_symbol_Hall ' C -2yc'
_cod_database_code 7212439

loop_
_symmetry_equiv_pos_as_xyz
'x, y, z'
'x, -y, z+1/2'
'x+1/2, y+1/2, z'
'x+1/2, -y+1/2, z+1/2'

loop_
_atom_site_type_symbol
_atom_site_label
_atom_site_fract_x
_atom_site_fract_y
_atom_site_fract_z
_atom_site_U_iso_or_equiv
_atom_site_adp_type
_atom_site_calc_flag
_atom_site_refinement_flags
_atom_site_occupancy
S S1 0.54344(2) 0.80986(16) 0.15550(4) 0.01662(6) Uani d . 1
O O2 0.61443(6) 0.79991(5) 0.09046(13) 0.0224(2) Uani d . 1
O O3 0.47435(6) 0.85567(5) 0.06470(12) 0.0223(2) Uani d . 1
C C4 0.58633(9) 0.83840(6) 0.37574(18) 0.0173(2) Uani d . 1
H H4 0.5376 0.8388 0.4239 0.021 Uiso calc R 1
C C5 0.65659(8) 0.78815(6) 0.48426(17) 0.0155(2) Uani d . 1
H H5A 0.6742 0.8009 0.6056 0.023 Uiso calc R 1
H H5B 0.7072 0.7895 0.4455 0.023 Uiso calc R 1
H H5C 0.6326 0.7424 0.4699 0.023 Uiso calc R 1
C C6 0.61597(9) 0.91048(6) 0.37040(17) 0.0178(2) Uani d . 1
C C7 0.69419(10) 0.92554(8) 0.3438(2) 0.0232(2) Uani d . 1
H H7 0.7311 0.89 0.3332 0.028 Uiso calc R 1
C C8 0.71835(11) 0.99225(8) 0.3328(2) 0.0270(2) Uani d . 1
H H8 0.7713 1.0027 0.3141 0.032 Uiso calc R 1
C C9 0.66406(11) 1.04256(8) 0.3498(2) 0.0264(2) Uani d . 1
C C10 0.58714(11) 1.03028(8) 0.3786(2) 0.0261(2) Uani d . 1
H H10 0.5517 1.0663 0.3925 0.031 Uiso calc R 1
C C11 0.56271(9) 0.96335(6) 0.38692(18) 0.0217(2) Uani d . 1
H H11 0.5092 0.9536 0.404 0.026 Uiso calc R 1
F F12 0.68778(8) 1.10760(5) 0.33819(13) 0.0385(2) Uani d . 1
C C13 0.49625(9) 0.73030(6) 0.16540(17) 0.0173(2) Uani d . 1
C C14 0.53585(10) 0.67255(6) 0.1315(2) 0.0229(2) Uani d . 1
H H14 0.5877 0.6758 0.1036 0.028 Uiso calc R 1
C C15 0.49885(11) 0.60987(8) 0.1390(2) 0.0270(2) Uani d . 1
H H15 0.5243 0.5696 0.1151 0.032 Uiso calc R 1
C C16 0.42445(10) 0.60789(6) 0.1819(2) 0.0242(2) Uani d . 1
C C17 0.38366(9) 0.66434(8) 0.2157(2) 0.0224(2) Uani d . 1
H H17 0.3321 0.6606 0.2442 0.027 Uiso calc R 1
C C18 0.42009(9) 0.72678(6) 0.20673(18) 0.0198(2) Uani d . 1
H H18 0.3935 0.7668 0.2285 0.024 Uiso calc R 1
F F19 0.38961(6) 0.54672(5) 0.19412(14) 0.0384(2) Uani d . 1
S S21 0.82131(2) 0.650632(16) -0.02158(4) 0.01752(6) Uani d . 1
O O22 0.89602(6) 0.64033(6) -0.07560(14) 0.0263(2) Uani d . 1
O O23 0.75056(6) 0.69135(5) -0.12609(13) 0.0254(2) Uani d . 1
C C24 0.85986(9) 0.68564(6) 0.19174(18) 0.0169(2) Uani d . 1
H H24 0.9067 0.6555 0.2648 0.02 Uiso calc R 1
C C25 0.78586(9) 0.68772(6) 0.27005(18) 0.0187(2) Uani d . 1
H H25A 0.7387 0.7163 0.199 0.028 Uiso calc R 1
H H25B 0.808 0.7062 0.3865 0.028 Uiso calc R 1
H H25C 0.764 0.642 0.2742 0.028 Uiso calc R 1
C C26 0.90008(9) 0.75335(6) 0.17844(17) 0.0174(2) Uani d . 1
C C27 0.98836(9) 0.75690(6) 0.1983(2) 0.0199(2) Uani d . 1
H H27 1.0224 0.717 0.2225 0.024 Uiso calc R 1
C C28 1.02716(10) 0.81797(8) 0.1830(2) 0.0226(2) Uani d . 1
H H28 1.0871 0.8205 0.196 0.027 Uiso calc R 1
C C29 0.97570(10) 0.87454(6) 0.1485(2) 0.0235(2) Uani d . 1
C C30 0.88838(10) 0.87405(6) 0.1281(2) 0.0236(2) Uani d . 1
H H30 0.8553 0.9145 0.1054 0.028 Uiso calc R 1
C C31 0.85013(10) 0.81222(6) 0.1418(2) 0.0212(2) Uani d . 1
H H31 0.7899 0.8102 0.1262 0.025 Uiso calc R 1
F F32 1.01251(6) 0.93483(5) 0.13164(14) 0.0345(2) Uani d . 1
C C33 0.78073(9) 0.56993(6) 0.00120(17) 0.0174(2) Uani d . 1
C C34 0.83849(10) 0.51620(6) 0.0562(2) 0.0213(2) Uani d . 1
H H34 0.8991 0.5233 0.0846 0.026 Uiso calc R 1
C C35 0.80668(10) 0.45222(6) 0.0693(2) 0.0244(2) Uani d . 1
H H35 0.8447 0.4149 0.1076 0.029 Uiso calc R 1
C C36 0.71779(11) 0.44464(6) 0.0245(2) 0.0228(2) Uani d . 1
C C37 0.65917(10) 0.49681(8) -0.0291(2) 0.0233(2) Uani d . 1
H H37 0.5986 0.4893 -0.0572 0.028 Uiso calc R 1
C C38 0.69170(10) 0.56072(6) -0.0406(2) 0.0214(2) Uani d . 1
H H38 0.6533 0.5979 -0.0768 0.026 Uiso calc R 1
F F39 0.68642(6) 0.38216(5) 0.03234(13) 0.0358(2) Uani d . 1

loop_
_atom_site_aniso_label
_atom_site_aniso_U_11
_atom_site_aniso_U_22
_atom_site_aniso_U_33
_atom_site_aniso_U_12
_atom_site_aniso_U_13
_atom_site_aniso_U_23
S1 0.01662(14) 0.01580(13) 0.01640(14) -0.00082(11) 0.00406(11) -0.00067(12)
O2 0.0234(5) 0.0239(5) 0.0219(5) -0.0038(4) 0.0101(4) -0.0026(4)
O3 0.0219(5) 0.0198(5) 0.0212(5) 0.0015(4) 0.0015(4) 0.0019(4)
C4 0.0173(5) 0.0169(5) 0.0170(5) -0.0016(5) 0.0049(5) -0.0026(5)
C5 0.0145(5) 0.0158(5) 0.0140(5) 0.0000(5) 0.0018(5) -0.0016(5)
C6 0.0200(5) 0.0162(5) 0.0156(5) -0.0015(5) 0.0038(5) -0.0018(5)
C7 0.0214(7) 0.0207(7) 0.0285(8) -0.0032(5) 0.0094(5) -0.0047(5)
C8 0.0264(7) 0.0283(8) 0.0270(7) -0.0097(5) 0.0097(5) -0.0036(5)
C9 0.0372(8) 0.0167(7) 0.0206(7) -0.0084(5) 0.0036(5) -0.0009(5)
C10 0.0317(8) 0.0175(7) 0.0263(8) 0.0030(5) 0.0060(5) -0.0024(5)
C11 0.0209(7) 0.0212(7) 0.0222(7) 0.0004(5) 0.0062(5) -0.0027(5)
F12 0.0529(7) 0.0195(5) 0.0413(5) -0.0123(4) 0.0133(5) 0.0001(4)
C13 0.0170(5) 0.0161(5) 0.0168(5) -0.0021(5) 0.0030(5) -0.0011(5)
C14 0.0204(7) 0.0206(7) 0.0287(8) -0.0006(5) 0.0094(5) -0.0034(5)
C15 0.0292(8) 0.0162(7) 0.0354(8) 0.0010(5) 0.0104(7) -0.0039(5)
C16 0.0237(7) 0.0184(7) 0.0270(7) -0.0061(5) 0.0037(5) 0.0006(5)
C17 0.0194(7) 0.0253(7) 0.0217(7) -0.0031(5) 0.0057(5) 0.0013(5)
C18 0.0194(5) 0.0194(5) 0.0198(7) 0.0016(5) 0.0054(5) -0.0014(5)
F19 0.0392(5) 0.0202(5) 0.0582(7) -0.0102(4) 0.0194(5) 0.0000(4)
S21 0.02023(14) 0.01628(13) 0.01654(14) -0.00260(12) 0.00672(12) 0.00048(12)
O22 0.0315(5) 0.0240(5) 0.0301(5) -0.0094(4) 0.0193(5) -0.0063(4)
O23 0.0301(5) 0.0190(5) 0.0202(5) -0.0028(4) -0.0007(4) 0.0037(4)
C24 0.0164(5) 0.0179(5) 0.0155(5) -0.0002(5) 0.0040(5) -0.0001(5)
C25 0.0200(5) 0.0199(5) 0.0174(7) -0.0009(5) 0.0078(5) -0.0016(5)
C26 0.0176(5) 0.0177(5) 0.0161(5) -0.0013(5) 0.0045(5) -0.0021(5)
C27 0.0176(5) 0.0198(5) 0.0208(7) 0.0006(5) 0.0044(5) -0.0037(5)
C28 0.0172(5) 0.0270(7) 0.0233(7) -0.0043(5) 0.0064(5) -0.0055(5)
C29 0.0273(7) 0.0175(7) 0.0246(7) -0.0076(5) 0.0070(5) -0.0036(5)
C30 0.0251(7) 0.0173(5) 0.0264(8) 0.0006(5) 0.0056(5) -0.0023(5)
C31 0.0188(5) 0.0185(5) 0.0254(7) -0.0002(5) 0.0062(5) -0.0019(5)
F32 0.0337(5) 0.0208(5) 0.0492(5) -0.0107(4) 0.0140(5) -0.0028(4)
C33 0.0207(5) 0.0153(5) 0.0169(5) -0.0016(5) 0.0070(5) -0.0001(5)
C34 0.0201(5) 0.0207(7) 0.0229(7) 0.0017(5) 0.0067(5) 0.0006(5)
C35 0.0313(8) 0.0171(5) 0.0245(7) 0.0054(5) 0.0087(5) 0.0024(5)
C36 0.0344(8) 0.0145(5) 0.0225(7) -0.0041(5) 0.0133(5) 0.0008(5)
C37 0.0214(5) 0.0234(7) 0.0260(7) -0.0053(5) 0.0089(5) -0.0004(5)
C38 0.0200(5) 0.0185(5) 0.0252(7) 0.0009(5) 0.0068(5) 0.0009(5)
F39 0.0497(5) 0.0170(4) 0.0450(5) -0.0091(4) 0.0214(5) 0.0031(4)

loop_
_atom_type_symbol
_atom_type_description
_atom_type_scat_dispersion_real
_atom_type_scat_dispersion_imag
_atom_type_scat_source
C C 0.0033 0.0016 'International Tables Vol C Tables 4.2.6.8 and 6.1.1.4'
H H 0.0000 0.0000 'International Tables Vol C Tables 4.2.6.8 and 6.1.1.4'
O O 0.0106 0.0060 'International Tables Vol C Tables 4.2.6.8 and 6.1.1.4'
F F 0.0171 0.0103 'International Tables Vol C Tables 4.2.6.8 and 6.1.1.4'
S S 0.1246 0.1234 'International Tables Vol C Tables 4.2.6.8 and 6.1.1.4'

loop_
_geom_angle_atom_site_label_1
_geom_angle_atom_site_label_2
_geom_angle_atom_site_label_3
_geom_angle
O2 S1 O3 118.47(7)
O2 S1 C13 108.12(6)
O3 S1 C13 107.84(6)
O2 S1 C4 108.98(6)
O3 S1 C4 107.47(6)
C13 S1 C4 105.19(6)
C6 C4 C5 116.00(11)
C6 C4 S1 106.68(9)
C5 C4 S1 110.14(9)
C6 C4 H4 107.9
C5 C4 H4 107.9
S1 C4 H4 107.9
C4 C5 H5A 109.5
C4 C5 H5B 109.5
H5A C5 H5B 109.5
C4 C5 H5C 109.5
H5A C5 H5C 109.5
H5B C5 H5C 109.5
C7 C6 C11 119.05(13)
C7 C6 C4 121.57(13)
C11 C6 C4 119.35(13)
C8 C7 C6 120.44(14)
C8 C7 H7 119.8
C6 C7 H7 119.8
C9 C8 C7 118.54(14)
C9 C8 H8 120.7
C7 C8 H8 120.7
F12 C9 C8 118.31(15)
F12 C9 C10 118.55(15)
C8 C9 C10 123.14(14)
C9 C10 C11 118.01(14)
C9 C10 H10 121.0
C11 C10 H10 121.0
C10 C11 C6 120.80(14)
C10 C11 H11 119.6
C6 C11 H11 119.6
C14 C13 C18 121.33(13)
C14 C13 S1 119.16(11)
C18 C13 S1 119.51(11)
C13 C14 C15 119.33(14)
C13 C14 H14 120.3
C15 C14 H14 120.3
C16 C15 C14 118.06(14)
C16 C15 H15 121.0
C14 C15 H15 121.0
F19 C16 C15 118.19(14)
F19 C16 C17 117.95(14)
C15 C16 C17 123.85(14)
C16 C17 C18 118.07(14)
C16 C17 H17 121.0
C18 C17 H17 121.0
C17 C18 C13 119.36(13)
C17 C18 H18 120.3
C13 C18 H18 120.3
O23 S21 O22 119.10(7)
O23 S21 C33 108.49(7)
O22 S21 C33 106.83(7)
O23 S21 C24 108.76(6)
O22 S21 C24 107.36(7)
C33 S21 C24 105.49(6)
C26 C24 C25 115.07(11)
C26 C24 S21 106.88(9)
C25 C24 S21 110.48(9)
C26 C24 H24 108.1
C25 C24 H24 108.1
S21 C24 H24 108.1
C24 C25 H25A 109.5
C24 C25 H25B 109.5
H25A C25 H25B 109.5
C24 C25 H25C 109.5
H25A C25 H25C 109.5
H25B C25 H25C 109.5
C27 C26 C31 119.23(13)
C27 C26 C24 119.42(12)
C31 C26 C24 121.32(12)
C28 C27 C26 121.06(13)
C28 C27 H27 119.5
C26 C27 H27 119.5
C29 C28 C27 117.64(13)
C29 C28 H28 121.2
C27 C28 H28 121.2
F32 C29 C28 118.45(13)
F32 C29 C30 117.76(14)
C28 C29 C30 123.79(14)
C29 C30 C31 117.90(14)
C29 C30 H30 121.0
C31 C30 H30 121.0
C30 C31 C26 120.36(13)
C30 C31 H31 119.8
C26 C31 H31 119.8
C38 C33 C34 121.26(13)
C38 C33 S21 119.40(10)
C34 C33 S21 119.31(11)
C35 C34 C33 119.54(13)
C35 C34 H34 120.2
C33 C34 H34 120.2
C36 C35 C34 117.72(13)
C36 C35 H35 121.1
C34 C35 H35 121.1
F39 C36 C37 118.01(14)
F39 C36 C35 117.92(13)
C37 C36 C35 124.06(13)
C36 C37 C38 117.76(13)
C36 C37 H37 121.1
C38 C37 H37 121.1
C37 C38 C33 119.65(13)
C37 C38 H38 120.2
C33 C38 H38 120.2

loop_
_geom_bond_atom_site_label_1
_geom_bond_atom_site_label_2
_geom_bond_distance
S1 O2 1.4433(11)
S1 O3 1.4497(10)
S1 C13 1.7699(14)
S1 C4 1.8102(14)
C4 C6 1.5147(18)
C4 C5 1.5598(18)
C4 H4 1.0
C5 H5A 0.98
C5 H5B 0.98
C5 H5C 0.98
C6 C7 1.398(2)
C6 C11 1.398(2)
C7 C8 1.392(2)
C7 H7 0.95
C8 C9 1.372(2)
C8 H8 0.95
C9 F12 1.3594(17)
C9 C10 1.376(2)
C10 C11 1.394(2)
C10 H10 0.95
C11 H11 0.95
C13 C14 1.389(2)
C13 C18 1.396(2)
C14 C15 1.392(2)
C14 H14 0.95
C15 C16 1.374(2)
C15 H15 0.95
C16 F19 1.3578(17)
C16 C17 1.377(2)
C17 C18 1.387(2)
C17 H17 0.95
C18 H18 0.95
S21 O23 1.4397(11)
S21 O22 1.4454(11)
S21 C33 1.7661(14)
S21 C24 1.8025(14)
C24 C26 1.5148(18)
C24 C25 1.548(2)
C24 H24 1.0
C25 H25A 0.98
C25 H25B 0.98
C25 H25C 0.98
C26 C27 1.398(2)
C26 C31 1.399(2)
C27 C28 1.392(2)
C27 H27 0.95
C28 C29 1.374(2)
C28 H28 0.95
C29 F32 1.3661(17)
C29 C30 1.379(2)
C30 C31 1.398(2)
C30 H30 0.95
C31 H31 0.95
C33 C38 1.391(2)
C33 C34 1.396(2)
C34 C35 1.389(2)
C34 H34 0.95
C35 C36 1.383(2)
C35 H35 0.95
C36 F39 1.3506(16)
C36 C37 1.380(2)
C37 C38 1.390(2)
C37 H37 0.95
C38 H38 0.95

loop_
_geom_torsion_atom_site_label_1
_geom_torsion_atom_site_label_2
_geom_torsion_atom_site_label_3
_geom_torsion_atom_site_label_4
_geom_torsion
O2 S1 C4 C6 72.07(10)
O3 S1 C4 C6 -57.48(10)
C13 S1 C4 C6 -172.20(9)
O2 S1 C4 C5 -54.61(11)
O3 S1 C4 C5 175.84(9)
C13 S1 C4 C5 61.12(10)
C5 C4 C6 C7 45.20(18)
S1 C4 C6 C7 -77.90(14)
C5 C4 C6 C11 -136.87(13)
S1 C4 C6 C11 100.03(13)
C11 C6 C7 C8 -0.4(2)
C4 C6 C7 C8 177.50(14)
C6 C7 C8 C9 0.4(2)
C7 C8 C9 F12 -179.72(14)
C7 C8 C9 C10 0.6(2)
F12 C9 C10 C11 178.78(13)
C8 C9 C10 C11 -1.5(2)
C9 C10 C11 C6 1.5(2)
C7 C6 C11 C10 -0.5(2)
C4 C6 C11 C10 -178.52(13)
O2 S1 C13 C14 6.81(14)
O3 S1 C13 C14 136.03(12)
C4 S1 C13 C14 -109.50(12)
O2 S1 C13 C18 -173.09(11)
O3 S1 C13 C18 -43.88(13)
C4 S1 C13 C18 70.59(12)
C18 C13 C14 C15 0.0(2)
S1 C13 C14 C15 -179.91(12)
C13 C14 C15 C16 -0.7(2)
C14 C15 C16 F19 -178.14(14)
C14 C15 C16 C17 1.0(2)
F19 C16 C17 C18 178.71(13)
C15 C16 C17 C18 -0.4(2)
C16 C17 C18 C13 -0.4(2)
C14 C13 C18 C17 0.6(2)
S1 C13 C18 C17 -179.51(11)
O23 S21 C24 C26 -67.08(10)
O22 S21 C24 C26 63.03(10)
C33 S21 C24 C26 176.70(9)
O23 S21 C24 C25 58.79(11)
O22 S21 C24 C25 -171.10(9)
C33 S21 C24 C25 -57.42(11)
C25 C24 C26 C27 146.61(13)
S21 C24 C26 C27 -90.32(13)
C25 C24 C26 C31 -35.23(18)
S21 C24 C26 C31 87.83(14)
C31 C26 C27 C28 0.3(2)
C24 C26 C27 C28 178.53(13)
C26 C27 C28 C29 0.2(2)
C27 C28 C29 F32 -179.42(13)
C27 C28 C29 C30 -0.1(2)
F32 C29 C30 C31 178.71(14)
C28 C29 C30 C31 -0.6(2)
C29 C30 C31 C26 1.2(2)
C27 C26 C31 C30 -1.1(2)
C24 C26 C31 C30 -179.23(13)
O23 S21 C33 C38 -15.37(14)
O22 S21 C33 C38 -144.93(12)
C24 S21 C33 C38 101.03(12)
O23 S21 C33 C34 162.85(12)
O22 S21 C33 C34 33.29(13)
C24 S21 C33 C34 -80.75(13)
C38 C33 C34 C35 0.2(2)
S21 C33 C34 C35 -178.02(11)
C33 C34 C35 C36 0.7(2)
C34 C35 C36 F39 178.16(13)
C34 C35 C36 C37 -1.2(2)
F39 C36 C37 C38 -178.59(13)
C35 C36 C37 C38 0.8(2)
C36 C37 C38 C33 0.1(2)
C34 C33 C38 C37 -0.6(2)
S21 C33 C38 C37 177.58(11)
